data_2227683
loop_
_publ_author_name
'Loh, Wan-Sin'
'Hemamalini, Madhukar'
'Fun, Hoong-Kun'

_publ_section_title
;
 8-Hydroxyquinolin-1-ium nitrate
;
_journal_coeditor_code IS2609
_journal_issue 11
_journal_name_full 'Acta Crystallographica Section E'
_journal_page_first o2907
_journal_page_last o2908
_journal_paper_doi 10.1107/S1600536810039395
_journal_volume 66
_journal_year 2010
_chemical_formula_iupac 'C9 H8 N O +, N O3 -'
_chemical_formula_moiety 'C9 H8 N O +, N O3 -'
_chemical_formula_sum 'C9 H8 N2 O4'
_chemical_formula_weight 208.17
_chemical_name_systematic
;
8-Hydroxyquinolin-1-ium nitrate
;
_space_group_IT_number 14
_symmetry_cell_setting monoclinic
_symmetry_space_group_name_Hall '-P 2ybc'
_symmetry_space_group_name_H-M 'P 1 21/c 1'
_atom_sites_solution_hydrogens geom
_atom_sites_solution_primary direct
_atom_sites_solution_secondary difmap
_audit_creation_method SHELXL-97
_cell_angle_alpha 90.00
_cell_angle_beta 128.8820(10)
_cell_angle_gamma 90.00
_cell_formula_units_Z 4
_cell_length_a 11.3186(2)
_cell_length_b 6.75680(10)
_cell_length_c 14.5006(2)
_cell_measurement_reflns_used 5491
_cell_measurement_temperature 100.0
_cell_measurement_theta_max 37.35
_cell_measurement_theta_min 3.51
_cell_volume 863.27(3)
_computing_cell_refinement 'SAINT (Bruker, 2009)'
_computing_data_collection 'APEX2 (Bruker, 2009)'
_computing_data_reduction 'SAINT (Bruker, 2009)'
_computing_molecular_graphics 'SHELXTL (Sheldrick, 2008)'
_computing_publication_material
;
SHELXTL (Sheldrick, 2008) and PLATON (Spek, 2009)
;
_computing_structure_refinement 'SHELXTL (Sheldrick, 2008)'
_computing_structure_solution 'SHELXTL (Sheldrick, 2008)'
_diffrn_ambient_temperature 100.00(10)
_diffrn_measured_fraction_theta_full 0.997
_diffrn_measured_fraction_theta_max 0.997
_diffrn_measurement_device_type
;
Bruker SMART APEXII CCD area-detector diffractometer
;
_diffrn_measurement_method '\f and \w scans'
_diffrn_radiation_monochromator graphite
_diffrn_radiation_source 'fine-focus sealed tube'
_diffrn_radiation_type MoK\a
_diffrn_radiation_wavelength 0.71073
_diffrn_reflns_av_R_equivalents 0.0225
_diffrn_reflns_av_sigmaI/netI 0.0174
_diffrn_reflns_limit_h_max 14
_diffrn_reflns_limit_h_min -14
_diffrn_reflns_limit_k_max 8
_diffrn_reflns_limit_k_min -8
_diffrn_reflns_limit_l_max 18
_diffrn_reflns_limit_l_min -18
_diffrn_reflns_number 9590
_diffrn_reflns_theta_full 27.50
_diffrn_reflns_theta_max 27.50
_diffrn_reflns_theta_min 3.51
_diffrn_standards_number 0
_exptl_absorpt_coefficient_mu 0.129
_exptl_absorpt_correction_T_max 0.9808
_exptl_absorpt_correction_T_min 0.9588
_exptl_absorpt_correction_type multi-scan
_exptl_absorpt_process_details '(<i>SADABS</i>; Bruker, 2009)'
_exptl_crystal_colour colourless
_exptl_crystal_density_diffrn 1.602
_exptl_crystal_density_method 'not measured'
_exptl_crystal_description block
_exptl_crystal_F_000 432
_exptl_crystal_size_max 0.33
_exptl_crystal_size_mid 0.21
_exptl_crystal_size_min 0.15
_refine_diff_density_max 0.392
_refine_diff_density_min -0.224
_refine_ls_extinction_method none
_refine_ls_goodness_of_fit_ref 1.078
_refine_ls_hydrogen_treatment mixed
_refine_ls_matrix_type full
_refine_ls_number_parameters 144
_refine_ls_number_reflns 1978
_refine_ls_number_restraints 0
_refine_ls_restrained_S_all 1.078
_refine_ls_R_factor_all 0.0372
_refine_ls_R_factor_gt 0.0329
_refine_ls_shift/su_max_lt 0.001
_refine_ls_shift/su_mean <0.001
_refine_ls_structure_factor_coef Fsqd
_refine_ls_weighting_details 'calc w=1/[\s^2^(Fo^2^)+(0.0472P)^2^+0.3584P] where P=(Fo^2^+2Fc^2^)/3'
_refine_ls_weighting_scheme calc
_refine_ls_wR_factor_gt 0.0903
_refine_ls_wR_factor_ref 0.0946
_reflns_number_gt 1754
_reflns_number_total 1978
_reflns_threshold_expression I>2\s(I)
_cod_data_source_file is2609.cif
_cod_data_source_block I
_cod_original_cell_volume 863.27(2)
_cod_original_sg_symbol_H-M 'P 21/c'
_cod_database_code 2227683
_cod_database_fobs_code 2227683

loop_
_symmetry_equiv_pos_as_xyz
'x, y, z'
'-x, y+1/2, -z+1/2'
'-x, -y, -z'
'x, -y-1/2, z-1/2'

loop_
_atom_site_type_symbol
_atom_site_label
_atom_site_fract_x
_atom_site_fract_y
_atom_site_fract_z
_atom_site_U_iso_or_equiv
_atom_site_adp_type
_atom_site_calc_flag
_atom_site_refinement_flags
_atom_site_occupancy
_atom_site_disorder_assembly
_atom_site_disorder_group
O O1 0.07908(9) 0.09986(13) 0.12784(7) 0.0167(2) Uani d . 1 . .
N N1 -0.13600(11) 0.10475(14) 0.15595(8) 0.0139(2) Uani d . 1 . .
C C1 0.01506(13) 0.11333(16) 0.25398(10) 0.0138(2) Uani d . 1 . .
C C2 -0.24612(13) 0.10646(17) 0.16438(10) 0.0163(2) Uani d . 1 . .
H H2A -0.3465 0.0953 0.0961 0.020 Uiso calc R 1 . .
C C3 -0.21344(13) 0.12476(17) 0.27446(10) 0.0171(2) Uani d . 1 . .
H H3A -0.2913 0.1279 0.2795 0.021 Uiso calc R 1 . .
C C4 -0.06498(13) 0.13802(17) 0.37464(10) 0.0158(2) Uani d . 1 . .
H H4A -0.0424 0.1546 0.4479 0.019 Uiso calc R 1 . .
C C5 0.05450(13) 0.12672(16) 0.36803(10) 0.0144(2) Uani d . 1 . .
C C6 0.21000(13) 0.12812(17) 0.46913(10) 0.0171(2) Uani d . 1 . .
H H6A 0.2383 0.1339 0.5447 0.020 Uiso calc R 1 . .
C C7 0.31841(13) 0.12080(18) 0.45453(10) 0.0186(3) Uani d . 1 . .
H H7A 0.4204 0.1209 0.5210 0.022 Uiso calc R 1 . .
C C8 0.27878(13) 0.11312(18) 0.34078(11) 0.0177(2) Uani d . 1 . .
H H8A 0.3547 0.1114 0.3334 0.021 Uiso calc R 1 . .
C C9 0.12859(13) 0.10813(16) 0.24054(10) 0.0148(2) Uani d . 1 . .
O O2 0.52824(10) 0.47945(18) 0.24518(8) 0.0321(3) Uani d . 1 . .
O O3 0.53907(10) 0.42125(15) 0.39694(8) 0.0239(2) Uani d . 1 . .
O O4 0.74765(9) 0.44023(13) 0.41965(7) 0.0179(2) Uani d . 1 . .
N N2 0.60151(11) 0.44742(16) 0.35208(9) 0.0177(2) Uani d . 1 . .
H H1N1 -0.1627(19) 0.091(2) 0.0852(16) 0.028(4) Uiso d . 1 . .
H H1O1 0.145(2) 0.056(3) 0.1211(17) 0.042(5) Uiso d . 1 . .

loop_
_atom_site_aniso_label
_atom_site_aniso_U_11
_atom_site_aniso_U_22
_atom_site_aniso_U_33
_atom_site_aniso_U_12
_atom_site_aniso_U_13
_atom_site_aniso_U_23
O1 0.0159(4) 0.0230(4) 0.0140(4) 0.0024(3) 0.0108(3) 0.0012(3)
N1 0.0159(5) 0.0145(5) 0.0124(4) 0.0001(4) 0.0095(4) -0.0002(3)
C1 0.0161(5) 0.0114(5) 0.0137(5) 0.0003(4) 0.0094(4) 0.0003(4)
C2 0.0153(5) 0.0169(5) 0.0167(5) -0.0007(4) 0.0100(4) -0.0008(4)
C3 0.0189(5) 0.0183(6) 0.0200(5) -0.0007(4) 0.0150(5) -0.0012(4)
C4 0.0216(6) 0.0138(5) 0.0150(5) 0.0000(4) 0.0130(5) -0.0003(4)
C5 0.0183(5) 0.0114(5) 0.0146(5) -0.0001(4) 0.0108(5) 0.0000(4)
C6 0.0198(5) 0.0163(5) 0.0133(5) 0.0006(4) 0.0095(5) -0.0004(4)
C7 0.0152(5) 0.0191(6) 0.0160(5) 0.0010(4) 0.0071(4) -0.0004(4)
C8 0.0163(5) 0.0186(6) 0.0203(6) 0.0008(4) 0.0126(5) 0.0003(4)
C9 0.0184(5) 0.0132(5) 0.0147(5) 0.0010(4) 0.0113(5) 0.0010(4)
O2 0.0186(4) 0.0607(7) 0.0157(4) 0.0030(4) 0.0101(4) 0.0078(4)
O3 0.0169(4) 0.0395(5) 0.0197(4) -0.0012(4) 0.0137(4) 0.0007(4)
O4 0.0121(4) 0.0260(5) 0.0155(4) 0.0000(3) 0.0087(3) -0.0005(3)
N2 0.0141(4) 0.0238(5) 0.0159(5) 0.0002(4) 0.0098(4) -0.0006(4)

loop_
_atom_type_symbol
_atom_type_description
_atom_type_scat_dispersion_real
_atom_type_scat_dispersion_imag
_atom_type_scat_source
C C 0.0033 0.0016 'International Tables Vol C Tables 4.2.6.8 and 6.1.1.4'
H H 0.0000 0.0000 'International Tables Vol C Tables 4.2.6.8 and 6.1.1.4'
N N 0.0061 0.0033 'International Tables Vol C Tables 4.2.6.8 and 6.1.1.4'
O O 0.0106 0.0060 'International Tables Vol C Tables 4.2.6.8 and 6.1.1.4'

loop_
_geom_angle_atom_site_label_1
_geom_angle_atom_site_label_2
_geom_angle_atom_site_label_3
_geom_angle_site_symmetry_1
_geom_angle_site_symmetry_3
_geom_angle
_geom_angle_publ_flag
C9 O1 H1O1 . . 114.7(13) ?
C2 N1 C1 . . 122.28(10) ?
C2 N1 H1N1 . . 117.2(11) ?
C1 N1 H1N1 . . 120.5(11) ?
N1 C1 C9 . . 120.19(10) ?
N1 C1 C5 . . 118.95(10) ?
C9 C1 C5 . . 120.86(10) ?
N1 C2 C3 . . 120.99(10) ?
N1 C2 H2A . . 119.5 ?
C3 C2 H2A . . 119.5 ?
C4 C3 C2 . . 119.03(10) ?
C4 C3 H3A . . 120.5 ?
C2 C3 H3A . . 120.5 ?
C3 C4 C5 . . 120.81(10) ?
C3 C4 H4A . . 119.6 ?
C5 C4 H4A . . 119.6 ?
C4 C5 C6 . . 123.24(10) ?
C4 C5 C1 . . 117.82(10) ?
C6 C5 C1 . . 118.93(10) ?
C7 C6 C5 . . 119.40(10) ?
C7 C6 H6A . . 120.3 ?
C5 C6 H6A . . 120.3 ?
C6 C7 C8 . . 121.52(11) ?
C6 C7 H7A . . 119.2 ?
C8 C7 H7A . . 119.2 ?
C9 C8 C7 . . 120.63(11) ?
C9 C8 H8A . . 119.7 ?
C7 C8 H8A . . 119.7 ?
O1 C9 C8 . . 125.09(10) ?
O1 C9 C1 . . 116.28(10) ?
C8 C9 C1 . . 118.62(10) ?
O2 N2 O3 . . 122.01(10) ?
O2 N2 O4 . . 119.39(9) ?
O3 N2 O4 . . 118.60(9) ?

loop_
_geom_bond_atom_site_label_1
_geom_bond_atom_site_label_2
_geom_bond_site_symmetry_2
_geom_bond_distance
_geom_bond_publ_flag
O1 C9 . 1.3558(13) ?
O1 H1O1 . 0.86(2) ?
N1 C2 . 1.3266(15) ?
N1 C1 . 1.3770(14) ?
N1 H1N1 . 0.874(18) ?
C1 C9 . 1.4160(16) ?
C1 C5 . 1.4196(15) ?
C2 C3 . 1.3995(16) ?
C2 H2A . 0.9300 ?
C3 C4 . 1.3701(16) ?
C3 H3A . 0.9300 ?
C4 C5 . 1.4166(16) ?
C4 H4A . 0.9300 ?
C5 C6 . 1.4170(15) ?
C6 C7 . 1.3707(16) ?
C6 H6A . 0.9300 ?
C7 C8 . 1.4126(16) ?
C7 H7A . 0.9300 ?
C8 C9 . 1.3790(16) ?
C8 H8A . 0.9300 ?
O2 N2 . 1.2343(13) ?
O3 N2 . 1.2372(13) ?
O4 N2 . 1.2899(12) ?

loop_
_geom_hbond_atom_site_label_D
_geom_hbond_atom_site_label_H
_geom_hbond_atom_site_label_A
_geom_hbond_site_symmetry_A
_geom_hbond_distance_DH
_geom_hbond_distance_HA
_geom_hbond_distance_DA
_geom_hbond_angle_DHA
_geom_hbond_publ_flag
N1 H1N1 O4 4_465 0.874(18) 1.944(18) 2.8112(12) 171.6(15) yes
O1 H1O1 O4 2_645 0.86(3) 1.83(3) 2.6794(16) 169(2) yes
C2 H2A O3 2_545 0.93 2.53 3.106(2) 120 yes
C2 H2A O3 4_465 0.93 2.31 3.0247(14) 133.3 yes
C8 H8A O2 2_645 0.93 2.40 3.249(2) 152 yes

loop_
_geom_torsion_atom_site_label_1
_geom_torsion_atom_site_label_2
_geom_torsion_atom_site_label_3
_geom_torsion_atom_site_label_4
_geom_torsion_site_symmetry_1
_geom_torsion_site_symmetry_2
_geom_torsion_site_symmetry_3
_geom_torsion_site_symmetry_4
_geom_torsion
_geom_torsion_publ_flag
C2 N1 C1 C9 . . . . 179.06(10) ?
C2 N1 C1 C5 . . . . -0.72(16) ?
C1 N1 C2 C3 . . . . 2.44(17) ?
N1 C2 C3 C4 . . . . -0.98(17) ?
C2 C3 C4 C5 . . . . -2.14(17) ?
C3 C4 C5 C6 . . . . -176.26(11) ?
C3 C4 C5 C1 . . . . 3.72(16) ?
N1 C1 C5 C4 . . . . -2.31(15) ?
C9 C1 C5 C4 . . . . 177.91(10) ?
N1 C1 C5 C6 . . . . 177.67(10) ?
C9 C1 C5 C6 . . . . -2.11(16) ?
C4 C5 C6 C7 . . . . -178.64(11) ?
C1 C5 C6 C7 . . . . 1.38(16) ?
C5 C6 C7 C8 . . . . 0.40(18) ?
C6 C7 C8 C9 . . . . -1.52(18) ?
C7 C8 C9 O1 . . . . -179.71(11) ?
C7 C8 C9 C1 . . . . 0.77(17) ?
N1 C1 C9 O1 . . . . 1.69(15) ?
C5 C1 C9 O1 . . . . -178.53(10) ?
N1 C1 C9 C8 . . . . -178.75(10) ?
C5 C1 C9 C8 . . . . 1.03(16) ?
